data_1505826
loop_
_publ_author_name
'Huang, Shaohua'
'Wang, Fudong'
'Gan, Liangbing'
'Yuan, Gu'
'Zhou, Jiang'
'Zhang, Shiwei'

_publ_section_title
;
 Preparation of fullerendione through oxidation of vicinal fullerendiol
 and intramolecular coupling of the dione to form hemiketal/ketal
 moieties.
;
_journal_issue 2
_journal_name_full 'Organic letters'
_journal_page_first 277
_journal_page_last 279
_journal_paper_doi 10.1021/ol052602z
_journal_volume 8
_journal_year 2006
_chemical_formula_sum 'C87 H54 O12'
_chemical_formula_weight 1291.30
_chemical_name_systematic
; 
 ? 
;
_space_group_IT_number 14
_symmetry_cell_setting monoclinic
_symmetry_space_group_name_Hall '-P 2ybc'
_symmetry_space_group_name_H-M 'P 1 21/c 1'
_atom_sites_solution_hydrogens geom
_atom_sites_solution_primary direct
_atom_sites_solution_secondary difmap
_audit_creation_method SHELXL-97
_cell_angle_alpha 90.00
_cell_angle_beta 102.17(3)
_cell_angle_gamma 90.00
_cell_formula_units_Z 4
_cell_length_a 13.991(3)
_cell_length_b 13.811(3)
_cell_length_c 32.540(7)
_cell_measurement_reflns_used 18701
_cell_measurement_temperature 293(2)
_cell_measurement_theta_max 25.04
_cell_measurement_theta_min 2.10
_cell_volume 6146(2)
_computing_cell_refinement Rapid-AUTO
_computing_data_collection 'Rapid-AUTO (Rigaku,2000)'
_computing_data_reduction 'CrystalStructure (Rigaku/MSC,2000)'
_computing_molecular_graphics 'Siemens SHELXTL V4.2,(Sheldrick,1990)'
_computing_publication_material SHELXL-97,(Sheldrick,1997)
_computing_structure_refinement SHELXL-97,(Sheldrick,1997)
_computing_structure_solution SHELXS-97,(Sheldrick,1997)
_diffrn_ambient_temperature 293(2)
_diffrn_detector_area_resol_mean 10.00
_diffrn_measured_fraction_theta_full 0.901
_diffrn_measured_fraction_theta_max 0.901
_diffrn_measurement_device_type 'Rigaku RAXIS RAPID IP'
_diffrn_measurement_method \W
_diffrn_radiation_monochromator graphite
_diffrn_radiation_source 'fine-focus sealed tube'
_diffrn_radiation_type MoK\a
_diffrn_radiation_wavelength 0.71073
_diffrn_reflns_av_R_equivalents 0.0624
_diffrn_reflns_av_sigmaI/netI 0.1134
_diffrn_reflns_limit_h_max 16
_diffrn_reflns_limit_h_min -16
_diffrn_reflns_limit_k_max 16
_diffrn_reflns_limit_k_min -16
_diffrn_reflns_limit_l_max 38
_diffrn_reflns_limit_l_min -37
_diffrn_reflns_number 18701
_diffrn_reflns_theta_full 25.04
_diffrn_reflns_theta_max 25.04
_diffrn_reflns_theta_min 2.10
_diffrn_standards_decay_% 0
_diffrn_standards_interval_count 0
_diffrn_standards_interval_time 0
_diffrn_standards_number 0
_exptl_absorpt_coefficient_mu 0.093
_exptl_absorpt_correction_T_max 0.991
_exptl_absorpt_correction_T_min 0.955
_exptl_absorpt_correction_type empirical
_exptl_absorpt_process_details
; 
                                  HIGASHI, T. (1995). Abscor-Empirical
                                  Absorption Correction based on Fourier
                                  Series Approximation.
                                  Rigaku Corporation,Tokyo,Japan.
;
_exptl_crystal_colour Red
_exptl_crystal_density_diffrn 1.396
_exptl_crystal_density_method 'not measured'
_exptl_crystal_description Block
_exptl_crystal_F_000 2688
_exptl_crystal_size_max 0.50
_exptl_crystal_size_mid 0.25
_exptl_crystal_size_min 0.10
_refine_diff_density_max 0.944
_refine_diff_density_min -0.362
_refine_diff_density_rms 0.057
_refine_ls_extinction_coef 0.0017(3)
_refine_ls_extinction_expression Fc^*^=kFc[1+0.001xFc^2^\l^3^/sin(2\q)]^-1/4^
_refine_ls_extinction_method SHELXL
_refine_ls_goodness_of_fit_ref 1.011
_refine_ls_hydrogen_treatment constr
_refine_ls_matrix_type full
_refine_ls_number_parameters 873
_refine_ls_number_reflns 9810
_refine_ls_number_restraints 0
_refine_ls_restrained_S_all 1.011
_refine_ls_R_factor_all 0.1562
_refine_ls_R_factor_gt 0.0719
_refine_ls_shift/su_max 0.001
_refine_ls_shift/su_mean 0.000
_refine_ls_structure_factor_coef Fsqd
_refine_ls_weighting_details 'calc w=1/[\s^2^(Fo^2^)+(0.0900P)^2^+0.0000P] where P=(Fo^2^+2Fc^2^)/3'
_refine_ls_weighting_scheme calc
_refine_ls_wR_factor_gt 0.1720
_refine_ls_wR_factor_ref 0.1975
_reflns_number_gt 4413
_reflns_number_total 9810
_reflns_threshold_expression >2sigma(I)
_cod_data_source_file ol052602zsi20051027_091856.cif
_cod_data_source_block a
_cod_depositor_comments
;
The following automatic conversions were performed:

'_symmetry_cell_setting' value 'Monoclinic' changed to 'monoclinic'
according to /home/saulius/struct/CIF-dictionaries/cif_core.dic
dictionary named 'cif_core.dic' version 2.4.1 from
2010-06-29.

'_exptl_absorpt_correction_type' value 'Empirical'
changed to 'empirical' according to
/home/saulius/struct/CIF-dictionaries/cif_core.dic dictionary named
'cif_core.dic' version 2.4.1 from 2010-06-29.

Automatic conversion script
Id: cif_fix_values 1715 2011-07-08 13:25:40Z adriana 

The following automatic conversions were performed:

'_refine_ls_hydrogen_treatment' value 'contr' was replaced with the
value 'constr' as specified in the replacement file
'src/cod-tools/trunk/data/replacement-values/replacement_values.lst'.

Automatic conversion script
Id: cif_fix_values 5376 2017-05-30 11:51:03Z andrius 
;
_cod_original_sg_symbol_H-M P2(1)/c
_cod_database_code 1505826

loop_
_symmetry_equiv_pos_as_xyz
'x, y, z'
'-x, y+1/2, -z+1/2'
'-x, -y, -z'
'x, -y-1/2, z-1/2'

loop_
_atom_site_label
_atom_site_type_symbol
_atom_site_fract_x
_atom_site_fract_y
_atom_site_fract_z
_atom_site_U_iso_or_equiv
_atom_site_adp_type
_atom_site_occupancy
_atom_site_symmetry_multiplicity
_atom_site_calc_flag
_atom_site_refinement_flags
O1 O 0.9994(2) 0.1193(2) 0.12799(9) 0.0438(8) Uani 1 1 d .
O2 O 1.0841(2) 0.1352(2) 0.07925(9) 0.0541(9) Uani 1 1 d .
HO2 H 1.0595 0.0727 0.0661 0.080 Uiso 1 1 d .
O3 O 1.0773(2) -0.1377(2) 0.10442(10) 0.0571(9) Uani 1 1 d .
O4 O 1.0042(3) -0.0730(2) 0.07953(10) 0.0668(10) Uani 1 1 d .
O5 O 1.3492(3) -0.0410(3) 0.10094(12) 0.0769(12) Uani 1 1 d .
O6 O 1.4120(3) -0.1169(4) 0.10164(14) 0.1130(16) Uani 1 1 d .
O7 O 1.3932(2) 0.2521(2) 0.13830(9) 0.0516(9) Uani 1 1 d .
O8 O 1.4115(2) 0.1850(2) 0.10523(10) 0.0573(9) Uani 1 1 d .
O9 O 1.1124(2) 0.3542(2) 0.15835(9) 0.0503(8) Uani 1 1 d .
O10 O 1.1845(2) 0.3938(2) 0.13609(11) 0.0603(10) Uani 1 1 d .
O11 O 0.8758(2) 0.1185(2) 0.16076(9) 0.0476(8) Uani 1 1 d .
O12 O 0.8228(2) 0.0378(2) 0.13610(10) 0.0521(9) Uani 1 1 d .
C1 C 1.4663(3) -0.0133(3) 0.31692(15) 0.0466(12) Uani 1 1 d .
C2 C 1.4684(3) -0.0829(3) 0.28398(15) 0.0443(12) Uani 1 1 d .
C3 C 1.4015(4) -0.1587(3) 0.27664(16) 0.0498(13) Uani 1 1 d .
C4 C 1.3311(4) -0.1687(3) 0.30305(16) 0.0522(13) Uani 1 1 d .
C5 C 1.3311(4) -0.1006(4) 0.33552(15) 0.0528(13) Uani 1 1 d .
C6 C 1.3987(4) -0.0221(3) 0.34198(15) 0.0518(13) Uani 1 1 d .
C7 C 1.3492(4) 0.0629(4) 0.35315(14) 0.0532(13) Uani 1 1 d .
C8 C 1.3688(4) 0.1528(3) 0.33766(13) 0.0464(12) Uani 1 1 d .
C9 C 1.4386(4) 0.1621(3) 0.31178(14) 0.0470(12) Uani 1 1 d .
C10 C 1.4872(3) 0.0830(3) 0.30154(14) 0.0447(12) Uani 1 1 d .
C11 C 1.5026(3) 0.0694(3) 0.25895(15) 0.0453(12) Uani 1 1 d .
C12 C 1.4903(3) -0.0324(3) 0.24804(16) 0.0473(12) Uani 1 1 d .
C13 C 1.4456(3) -0.0577(3) 0.20766(15) 0.0447(12) Uani 1 1 d .
C14 C 1.3769(3) -0.1367(3) 0.20075(15) 0.0460(12) Uani 1 1 d .
C15 C 1.3561(3) -0.1860(3) 0.23507(16) 0.0452(12) Uani 1 1 d .
C16 C 1.2562(4) -0.2119(3) 0.23428(16) 0.0466(12) Uani 1 1 d .
C17 C 1.2428(4) -0.2021(3) 0.27747(16) 0.0475(12) Uani 1 1 d .
C18 C 1.1541(4) -0.1670(3) 0.28343(15) 0.0480(13) Uani 1 1 d .
C19 C 1.1516(4) -0.0985(3) 0.31650(15) 0.0507(13) Uani 1 1 d .
C20 C 1.2377(4) -0.0658(3) 0.34210(13) 0.0453(12) Uani 1 1 d .
C21 C 1.2495(4) 0.0351(4) 0.35307(14) 0.0506(13) Uani 1 1 d .
C22 C 1.1737(4) 0.1007(3) 0.33830(13) 0.0482(13) Uani 1 1 d .
C23 C 1.1951(4) 0.1936(3) 0.32200(14) 0.0450(12) Uani 1 1 d .
C24 C 1.2891(4) 0.2194(3) 0.32178(13) 0.0444(12) Uani 1 1 d .
C25 C 1.3115(3) 0.2691(3) 0.28606(13) 0.0395(11) Uani 1 1 d .
C26 C 1.4027(3) 0.2350(3) 0.27950(14) 0.0410(11) Uani 1 1 d .
C27 C 1.4174(3) 0.2223(3) 0.23976(14) 0.0387(11) Uani 1 1 d .
C28 C 1.4684(3) 0.1380(3) 0.22852(13) 0.0374(11) Uani 1 1 d .
C29 C 1.4251(3) 0.1105(3) 0.18642(13) 0.0382(11) Uani 1 1 d .
C30 C 1.4147(3) 0.0148(3) 0.17590(14) 0.0428(12) Uani 1 1 d .
C31 C 1.3298(3) -0.0261(3) 0.14251(14) 0.0427(12) Uani 1 1 d .
C32 C 1.3014(4) -0.1160(3) 0.16444(14) 0.0434(12) Uani 1 1 d .
C33 C 1.2064(3) -0.1395(3) 0.16425(14) 0.0401(11) Uani 1 1 d .
C34 C 1.1844(3) -0.1851(3) 0.20037(15) 0.0423(12) Uani 1 1 d .
C35 C 1.0925(3) -0.1477(3) 0.20709(15) 0.0407(11) Uani 1 1 d .
C36 C 1.0774(3) -0.1414(3) 0.24764(14) 0.0399(11) Uani 1 1 d .
C37 C 1.0262(3) -0.0597(3) 0.25883(15) 0.0430(12) Uani 1 1 d .
C38 C 1.0716(4) -0.0320(3) 0.30134(16) 0.0485(12) Uani 1 1 d .
C39 C 1.0845(4) 0.0651(3) 0.31240(14) 0.0471(12) Uani 1 1 d .
C40 C 1.0505(3) 0.1380(3) 0.28099(14) 0.0409(11) Uani 1 1 d .
C41 C 1.1172(3) 0.2153(3) 0.28537(14) 0.0400(11) Uani 1 1 d .
C42 C 1.1387(3) 0.2602(3) 0.25045(14) 0.0385(11) Uani 1 1 d .
C43 C 1.2388(3) 0.2894(3) 0.25084(15) 0.0409(12) Uani 1 1 d .
C44 C 1.2537(3) 0.2821(3) 0.20909(13) 0.0344(10) Uani 1 1 d .
C45 C 1.3426(3) 0.2504(3) 0.20367(13) 0.0385(11) Uani 1 1 d .
C46 C 1.3531(3) 0.1906(3) 0.16601(14) 0.0401(11) Uani 1 1 d .
C47 C 1.2582(3) 0.1471(3) 0.14685(13) 0.0394(11) Uani 1 1 d .
C48 C 1.2451(3) 0.0427(3) 0.13592(13) 0.0407(11) Uani 1 1 d .
C49 C 1.1520(3) 0.0173(3) 0.13144(13) 0.0373(11) Uani 1 1 d .
C50 C 1.1177(3) -0.0812(3) 0.14103(13) 0.0408(11) Uani 1 1 d .
C51 C 1.0563(3) -0.0772(3) 0.17468(14) 0.0405(11) Uani 1 1 d .
C52 C 1.0008(3) -0.0014(3) 0.18575(14) 0.0399(11) Uani 1 1 d .
C53 C 0.9931(3) 0.0092(3) 0.22871(14) 0.0392(11) Uani 1 1 d .
C54 C 1.0038(3) 0.1111(3) 0.23987(14) 0.0397(11) Uani 1 1 d .
C55 C 1.0200(3) 0.1638(3) 0.20303(13) 0.0371(11) Uani 1 1 d .
C56 C 1.0903(3) 0.2347(3) 0.20791(13) 0.0343(10) Uani 1 1 d .
C57 C 1.1555(3) 0.2672(3) 0.17714(13) 0.0362(10) Uani 1 1 d .
C58 C 1.1704(3) 0.1859(3) 0.14745(13) 0.0384(11) Uani 1 1 d .
C59 C 1.0956(3) 0.1138(3) 0.12276(13) 0.0407(11) Uani 1 1 d .
C60 C 0.9759(3) 0.0979(3) 0.16602(13) 0.0378(11) Uani 1 1 d .
C61 C 0.9278(4) -0.1346(4) 0.05477(17) 0.0732(17) Uani 1 1 d .
C62 C 0.8617(5) -0.0566(5) 0.0315(2) 0.114(3) Uani 1 1 d .
H62A H 0.8953 -0.0224 0.0131 0.172 Uiso 1 1 calc R
H62B H 0.8442 -0.0121 0.0513 0.172 Uiso 1 1 calc R
H62C H 0.8036 -0.0858 0.0152 0.172 Uiso 1 1 calc R
C63 C 0.8797(5) -0.1901(5) 0.0843(2) 0.120(3) Uani 1 1 d .
H63A H 0.8535 -0.1458 0.1018 0.180 Uiso 1 1 calc R
H63B H 0.9269 -0.2314 0.1016 0.180 Uiso 1 1 calc R
H63C H 0.8277 -0.2289 0.0684 0.180 Uiso 1 1 calc R
C64 C 0.9724(5) -0.1987(5) 0.02628(18) 0.107(2) Uani 1 1 d .
H64A H 1.0011 -0.1592 0.0078 0.161 Uiso 1 1 calc R
H64B H 0.9226 -0.2390 0.0100 0.161 Uiso 1 1 calc R
H64C H 1.0220 -0.2386 0.0430 0.161 Uiso 1 1 calc R
C65 C 1.3755(6) -0.1764(5) 0.0637(2) 0.102(2) Uani 1 1 d .
C66 C 1.3885(6) -0.1198(5) 0.02737(19) 0.112(3) Uani 1 1 d .
H66A H 1.4547 -0.0967 0.0319 0.168 Uiso 1 1 calc R
H66B H 1.3445 -0.0656 0.0236 0.168 Uiso 1 1 calc R
H66C H 1.3750 -0.1597 0.0027 0.168 Uiso 1 1 calc R
C67 C 1.2827(7) -0.2189(7) 0.0624(3) 0.159(4) Uiso 1 1 d .
H67A H 1.2846 -0.2555 0.0876 0.238 Uiso 1 1 calc R
H67B H 1.2665 -0.2611 0.0385 0.238 Uiso 1 1 calc R
H67C H 1.2342 -0.1689 0.0602 0.238 Uiso 1 1 calc R
C68 C 1.4609(7) -0.2515(7) 0.0724(3) 0.197(5) Uani 1 1 d .
H68A H 1.5216 -0.2191 0.0724 0.295 Uiso 1 1 calc R
H68B H 1.4498 -0.3002 0.0508 0.295 Uiso 1 1 calc R
H68C H 1.4637 -0.2813 0.0992 0.295 Uiso 1 1 calc R
C69 C 1.3896(4) 0.2383(4) 0.06553(15) 0.0617(15) Uani 1 1 d .
C70 C 1.4144(5) 0.1624(5) 0.03561(17) 0.106(2) Uani 1 1 d .
H70A H 1.4830 0.1478 0.0431 0.159 Uiso 1 1 calc R
H70B H 1.3985 0.1867 0.0074 0.159 Uiso 1 1 calc R
H70C H 1.3774 0.1046 0.0375 0.159 Uiso 1 1 calc R
C71 C 1.4551(5) 0.3247(5) 0.06812(18) 0.097(2) Uani 1 1 d .
H71A H 1.5221 0.3040 0.0742 0.146 Uiso 1 1 calc R
H71B H 1.4439 0.3670 0.0900 0.146 Uiso 1 1 calc R
H71C H 1.4414 0.3585 0.0418 0.146 Uiso 1 1 calc R
C72 C 1.2839(4) 0.2647(5) 0.05536(16) 0.0812(18) Uani 1 1 d .
H72A H 1.2717 0.3138 0.0745 0.122 Uiso 1 1 calc R
H72B H 1.2452 0.2085 0.0580 0.122 Uiso 1 1 calc R
H72C H 1.2668 0.2888 0.0271 0.122 Uiso 1 1 calc R
C73 C 1.1924(4) 0.4980(3) 0.14386(19) 0.0633(16) Uani 1 1 d .
C74 C 1.2193(5) 0.5209(4) 0.1902(2) 0.100(2) Uani 1 1 d .
H74A H 1.1652 0.5057 0.2030 0.150 Uiso 1 1 calc R
H74B H 1.2346 0.5885 0.1940 0.150 Uiso 1 1 calc R
H74C H 1.2751 0.4831 0.2032 0.150 Uiso 1 1 calc R
C75 C 1.0974(5) 0.5462(4) 0.1231(2) 0.087(2) Uani 1 1 d .
H75A H 1.0823 0.5304 0.0937 0.131 Uiso 1 1 calc R
H75B H 1.1038 0.6151 0.1264 0.131 Uiso 1 1 calc R
H75C H 1.0457 0.5237 0.1359 0.131 Uiso 1 1 calc R
C76 C 1.2734(5) 0.5206(4) 0.1217(2) 0.108(2) Uani 1 1 d .
H76A H 1.2529 0.5051 0.0924 0.162 Uiso 1 1 calc R
H76B H 1.3300 0.4830 0.1338 0.162 Uiso 1 1 calc R
H76C H 1.2891 0.5883 0.1248 0.162 Uiso 1 1 calc R
C77 C 0.7218(3) 0.0453(3) 0.14127(16) 0.0515(13) Uani 1 1 d .
C78 C 0.7180(4) 0.0370(4) 0.18648(17) 0.0832(19) Uani 1 1 d .
H78A H 0.7453 -0.0240 0.1972 0.125 Uiso 1 1 calc R
H78B H 0.6512 0.0408 0.1894 0.125 Uiso 1 1 calc R
H78C H 0.7548 0.0888 0.2019 0.125 Uiso 1 1 calc R
C79 C 0.6746(4) -0.0411(4) 0.11650(19) 0.0822(18) Uani 1 1 d .
H79A H 0.7040 -0.0995 0.1293 0.123 Uiso 1 1 calc R
H79B H 0.6840 -0.0371 0.0882 0.123 Uiso 1 1 calc R
H79C H 0.6059 -0.0416 0.1163 0.123 Uiso 1 1 calc R
C80 C 0.6797(4) 0.1378(4) 0.12245(17) 0.0726(16) Uani 1 1 d .
H80A H 0.6842 0.1403 0.0934 0.109 Uiso 1 1 calc R
H80B H 0.7153 0.1911 0.1373 0.109 Uiso 1 1 calc R
H80C H 0.6123 0.1420 0.1244 0.109 Uiso 1 1 calc R
C81 C 0.7481(5) 0.4376(5) 0.03504(17) 0.266(10) Uani 1 1 d G
C82 C 0.8192(7) 0.4955(6) 0.0211(3) 0.329(13) Uani 1 1 d G
H82 H 0.8148 0.5551 0.0075 0.395 Uiso 1 1 calc R
C83 C 0.8934(6) 0.4366(7) 0.0341(3) 0.405(17) Uani 1 1 d G
H83 H 0.9482 0.4669 0.0280 0.485 Uiso 1 1 calc R
C84 C 0.9266(6) 0.3456(8) 0.0535(3) 0.360(17) Uani 1 1 d G
H84 H 0.9879 0.3177 0.0555 0.432 Uiso 1 1 calc R
C85 C 0.8519(8) 0.3096(6) 0.0681(2) 0.263(10) Uani 1 1 d G
H85 H 0.8570 0.2543 0.0847 0.316 Uiso 1 1 calc R
C86 C 0.7644(6) 0.3628(5) 0.05609(19) 0.176(5) Uani 1 1 d G
H86 H 0.7110 0.3377 0.0654 0.212 Uiso 1 1 calc R
C87 C 0.6613(7) 0.4870(8) 0.0287(3) 0.333(12) Uani 1 1 d G
H87A H 0.6649 0.5428 0.0115 0.499 Uiso 1 1 calc R
H87B H 0.6489 0.5074 0.0553 0.499 Uiso 1 1 calc R
H87C H 0.6093 0.4455 0.0149 0.499 Uiso 1 1 calc R

loop_
_atom_site_aniso_label
_atom_site_aniso_U_11
_atom_site_aniso_U_22
_atom_site_aniso_U_33
_atom_site_aniso_U_23
_atom_site_aniso_U_13
_atom_site_aniso_U_12
O1 0.0269(19) 0.0504(19) 0.0522(18) 0.0053(15) 0.0039(16) -0.0015(14)
O2 0.049(2) 0.071(2) 0.0404(17) 0.0054(16) 0.0057(16) -0.0051(17)
O3 0.048(2) 0.055(2) 0.064(2) -0.0146(17) 0.0003(18) -0.0009(17)
O4 0.069(3) 0.055(2) 0.066(2) -0.0091(18) -0.007(2) -0.003(2)
O5 0.093(3) 0.068(2) 0.093(3) 0.012(2) 0.071(3) 0.030(2)
O6 0.083(4) 0.151(5) 0.102(3) -0.012(3) 0.013(3) 0.015(3)
O7 0.049(2) 0.053(2) 0.0563(19) 0.0093(16) 0.0197(18) -0.0089(16)
O8 0.052(2) 0.071(2) 0.0535(19) 0.0072(18) 0.0206(18) 0.0081(18)
O9 0.041(2) 0.0388(18) 0.071(2) 0.0171(16) 0.0117(18) 0.0003(15)
O10 0.052(2) 0.049(2) 0.084(2) 0.0147(18) 0.026(2) 0.0014(17)
O11 0.027(2) 0.0435(18) 0.070(2) -0.0041(16) 0.0034(17) 0.0003(14)
O12 0.026(2) 0.0486(19) 0.077(2) -0.0181(17) 0.0000(17) -0.0027(15)
C1 0.026(3) 0.045(3) 0.063(3) 0.014(3) -0.004(3) 0.002(2)
C2 0.023(3) 0.042(3) 0.064(3) 0.010(2) 0.000(2) 0.010(2)
C3 0.039(3) 0.032(3) 0.079(4) 0.016(3) 0.014(3) 0.014(2)
C4 0.052(4) 0.033(3) 0.071(3) 0.012(3) 0.010(3) 0.009(2)
C5 0.047(4) 0.052(3) 0.055(3) 0.025(3) 0.001(3) 0.002(3)
C6 0.050(4) 0.049(3) 0.052(3) 0.018(2) 0.002(3) 0.011(3)
C7 0.058(4) 0.057(3) 0.044(3) 0.000(2) 0.009(3) -0.004(3)
C8 0.045(3) 0.046(3) 0.045(3) -0.001(2) 0.004(3) -0.004(2)
C9 0.041(3) 0.050(3) 0.046(3) -0.003(2) -0.002(2) -0.005(2)
C10 0.023(3) 0.053(3) 0.051(3) 0.000(2) -0.010(2) -0.002(2)
C11 0.020(3) 0.053(3) 0.062(3) 0.006(3) 0.006(2) 0.002(2)
C12 0.023(3) 0.045(3) 0.074(3) 0.005(3) 0.009(3) 0.006(2)
C13 0.027(3) 0.045(3) 0.064(3) -0.004(3) 0.016(3) 0.011(2)
C14 0.037(3) 0.034(3) 0.069(3) -0.002(2) 0.016(3) 0.010(2)
C15 0.030(3) 0.032(3) 0.070(3) 0.001(2) 0.002(3) 0.009(2)
C16 0.040(3) 0.027(2) 0.074(3) 0.003(2) 0.014(3) 0.003(2)
C17 0.039(3) 0.032(3) 0.070(3) 0.017(2) 0.010(3) 0.001(2)
C18 0.046(4) 0.036(3) 0.065(3) 0.014(2) 0.022(3) -0.006(2)
C19 0.051(4) 0.047(3) 0.058(3) 0.017(3) 0.019(3) -0.005(3)
C20 0.043(3) 0.052(3) 0.038(2) 0.011(2) 0.000(2) -0.002(2)
C21 0.049(4) 0.065(4) 0.038(3) 0.007(2) 0.010(3) -0.002(3)
C22 0.054(4) 0.058(3) 0.037(3) -0.006(2) 0.020(3) -0.003(3)
C23 0.044(3) 0.046(3) 0.048(3) -0.017(2) 0.016(3) -0.003(2)
C24 0.048(3) 0.044(3) 0.037(3) -0.009(2) 0.001(3) -0.002(2)
C25 0.030(3) 0.034(2) 0.049(3) -0.009(2) -0.003(2) -0.003(2)
C26 0.029(3) 0.033(2) 0.053(3) -0.001(2) -0.009(2) -0.010(2)
C27 0.028(3) 0.032(2) 0.054(3) 0.001(2) 0.003(2) -0.009(2)
C28 0.018(3) 0.041(3) 0.050(3) 0.001(2) 0.001(2) -0.006(2)
C29 0.020(3) 0.043(3) 0.053(3) 0.007(2) 0.011(2) -0.003(2)
C30 0.026(3) 0.050(3) 0.055(3) -0.005(2) 0.013(2) 0.001(2)
C31 0.039(3) 0.043(3) 0.049(3) -0.006(2) 0.016(2) 0.005(2)
C32 0.042(3) 0.040(3) 0.053(3) -0.006(2) 0.021(3) 0.006(2)
C33 0.036(3) 0.031(2) 0.052(3) -0.012(2) 0.007(2) -0.004(2)
C34 0.032(3) 0.027(2) 0.067(3) -0.006(2) 0.009(3) -0.003(2)
C35 0.027(3) 0.031(2) 0.063(3) 0.000(2) 0.007(2) -0.007(2)
C36 0.030(3) 0.030(2) 0.061(3) 0.007(2) 0.011(3) -0.008(2)
C37 0.031(3) 0.038(3) 0.063(3) 0.004(2) 0.018(3) -0.009(2)
C38 0.039(3) 0.048(3) 0.066(3) 0.003(3) 0.028(3) -0.005(2)
C39 0.043(3) 0.053(3) 0.050(3) 0.004(2) 0.022(3) 0.002(2)
C40 0.022(3) 0.048(3) 0.054(3) 0.000(2) 0.013(2) 0.006(2)
C41 0.034(3) 0.039(3) 0.048(3) -0.012(2) 0.010(2) 0.003(2)
C42 0.028(3) 0.033(2) 0.053(3) -0.003(2) 0.004(2) 0.006(2)
C43 0.036(3) 0.025(2) 0.064(3) -0.003(2) 0.014(3) 0.000(2)
C44 0.029(3) 0.020(2) 0.051(3) 0.0019(19) 0.002(2) -0.0019(19)
C45 0.032(3) 0.031(2) 0.053(3) 0.001(2) 0.010(2) -0.008(2)
C46 0.029(3) 0.039(3) 0.053(3) 0.007(2) 0.010(2) -0.009(2)
C47 0.036(3) 0.041(3) 0.042(3) 0.007(2) 0.010(2) -0.002(2)
C48 0.038(3) 0.047(3) 0.040(2) -0.007(2) 0.013(2) -0.004(2)
C49 0.032(3) 0.040(3) 0.038(2) -0.009(2) 0.004(2) -0.004(2)
C50 0.041(3) 0.040(3) 0.039(2) -0.014(2) 0.006(2) -0.010(2)
C51 0.024(3) 0.033(2) 0.061(3) -0.007(2) 0.001(2) -0.009(2)
C52 0.028(3) 0.032(2) 0.058(3) 0.001(2) 0.006(2) -0.005(2)
C53 0.019(3) 0.042(3) 0.057(3) 0.002(2) 0.010(2) -0.004(2)
C54 0.027(3) 0.040(3) 0.056(3) 0.004(2) 0.018(2) 0.008(2)
C55 0.027(3) 0.030(2) 0.053(3) -0.002(2) 0.005(2) 0.007(2)
C56 0.020(3) 0.031(2) 0.052(3) -0.002(2) 0.006(2) 0.0055(19)
C57 0.028(3) 0.032(2) 0.046(2) 0.007(2) 0.000(2) 0.005(2)
C58 0.029(3) 0.038(3) 0.047(3) 0.009(2) 0.005(2) -0.001(2)
C59 0.029(3) 0.048(3) 0.041(2) 0.003(2) -0.001(2) -0.009(2)
C60 0.016(3) 0.046(3) 0.048(3) -0.003(2) 0.000(2) -0.001(2)
C61 0.058(4) 0.082(4) 0.072(4) -0.021(3) -0.003(3) -0.018(3)
C62 0.088(6) 0.124(6) 0.113(5) -0.013(5) -0.019(5) 0.028(5)
C63 0.077(6) 0.123(6) 0.165(7) -0.014(6) 0.035(5) -0.044(5)
C64 0.106(6) 0.120(6) 0.085(4) -0.051(4) -0.004(4) 0.008(5)
C65 0.140(7) 0.092(5) 0.082(5) -0.053(4) 0.044(5) 0.002(5)
C66 0.168(8) 0.107(6) 0.079(4) -0.010(4) 0.067(5) 0.009(5)
C68 0.214(12) 0.160(9) 0.176(9) -0.020(7) -0.051(8) 0.101(9)
C69 0.041(4) 0.093(4) 0.052(3) 0.014(3) 0.011(3) -0.006(3)
C70 0.108(6) 0.156(7) 0.061(4) 0.001(4) 0.035(4) 0.026(5)
C71 0.094(6) 0.106(5) 0.091(4) 0.037(4) 0.017(4) -0.042(4)
C72 0.058(4) 0.120(5) 0.061(3) 0.019(3) 0.002(3) 0.005(4)
C73 0.058(4) 0.034(3) 0.098(4) 0.025(3) 0.017(3) -0.003(3)
C74 0.102(6) 0.074(4) 0.115(5) -0.006(4) 0.003(5) -0.028(4)
C75 0.078(5) 0.064(4) 0.121(5) 0.027(4) 0.022(4) 0.010(3)
C76 0.083(6) 0.087(5) 0.163(7) 0.032(5) 0.047(5) -0.019(4)
C77 0.023(3) 0.053(3) 0.079(4) -0.008(3) 0.010(3) 0.000(2)
C78 0.068(5) 0.099(5) 0.087(4) 0.011(4) 0.027(4) -0.028(4)
C79 0.041(4) 0.079(4) 0.124(5) -0.024(4) 0.011(4) -0.020(3)
C80 0.045(4) 0.068(4) 0.094(4) 0.006(3) -0.011(3) 0.008(3)
C81 0.45(3) 0.119(10) 0.146(10) -0.045(8) -0.126(14) 0.053(14)
C82 0.163(16) 0.34(2) 0.45(3) 0.19(2) -0.026(17) -0.112(16)
C83 0.32(3) 0.27(3) 0.55(4) -0.09(3) -0.10(3) -0.06(2)
C84 0.177(17) 0.45(3) 0.37(3) -0.29(3) -0.119(17) 0.137(19)
C85 0.34(3) 0.277(18) 0.199(13) 0.035(12) 0.110(17) 0.132(17)
C86 0.347(18) 0.091(7) 0.079(5) -0.011(5) 0.019(8) 0.023(8)
C87 0.34(2) 0.44(3) 0.234(14) 0.140(15) 0.105(14) 0.29(2)

loop_
_atom_type_symbol
_atom_type_description
_atom_type_scat_dispersion_real
_atom_type_scat_dispersion_imag
_atom_type_scat_source
C C 0.0033 0.0016 'International Tables Vol C Tables 4.2.6.8 and 6.1.1.4'
H H 0.0000 0.0000 'International Tables Vol C Tables 4.2.6.8 and 6.1.1.4'
O O 0.0106 0.0060 'International Tables Vol C Tables 4.2.6.8 and 6.1.1.4'

loop_
_geom_angle_atom_site_label_1
_geom_angle_atom_site_label_2
_geom_angle_atom_site_label_3
_geom_angle
C60 O1 C59 121.1(3)
C50 O3 O4 103.5(3)
C61 O4 O3 107.0(4)
O6 O5 C31 109.9(4)
O5 O6 C65 107.7(5)
C46 O7 O8 103.7(3)
C69 O8 O7 107.0(3)
C57 O9 O10 104.7(3)
C73 O10 O9 108.5(3)
C60 O11 O12 106.7(3)
C77 O12 O11 105.8(3)
C6 C1 C2 120.3(4)
C6 C1 C10 119.3(4)
C2 C1 C10 108.2(4)
C3 C2 C1 120.7(4)
C3 C2 C12 118.2(4)
C1 C2 C12 108.6(4)
C2 C3 C15 120.9(4)
C2 C3 C4 119.2(5)
C15 C3 C4 108.5(4)
C17 C4 C5 121.2(5)
C17 C4 C3 107.6(4)
C5 C4 C3 119.2(5)
C4 C5 C6 120.7(5)
C4 C5 C20 118.2(5)
C6 C5 C20 108.5(5)
C1 C6 C5 119.8(5)
C1 C6 C7 120.2(4)
C5 C6 C7 108.4(5)
C8 C7 C21 120.0(5)
C8 C7 C6 119.5(4)
C21 C7 C6 107.3(4)
C7 C8 C9 120.5(4)
C7 C8 C24 120.0(5)
C9 C8 C24 107.7(4)
C10 C9 C8 120.7(4)
C10 C9 C26 119.2(4)
C8 C9 C26 108.2(4)
C9 C10 C11 121.0(4)
C9 C10 C1 119.8(4)
C11 C10 C1 106.6(4)
C28 C11 C12 118.9(4)
C28 C11 C10 119.7(4)
C12 C11 C10 108.8(4)
C13 C12 C2 121.2(4)
C13 C12 C11 119.1(4)
C2 C12 C11 107.7(4)
C12 C13 C30 121.1(4)
C12 C13 C14 119.7(4)
C30 C13 C14 109.0(4)
C15 C14 C32 121.0(4)
C15 C14 C13 119.5(4)
C32 C14 C13 109.2(4)
C14 C15 C3 120.5(4)
C14 C15 C16 118.4(4)
C3 C15 C16 108.8(4)
C34 C16 C15 119.4(4)
C34 C16 C17 121.7(4)
C15 C16 C17 106.3(4)
C18 C17 C4 120.2(5)
C18 C17 C16 117.9(5)
C4 C17 C16 108.8(4)
C17 C18 C19 119.9(5)
C17 C18 C36 120.4(4)
C19 C18 C36 108.1(4)
C20 C19 C18 120.6(5)
C20 C19 C38 120.6(5)
C18 C19 C38 107.5(4)
C19 C20 C21 120.2(4)
C19 C20 C5 119.9(5)
C21 C20 C5 107.3(4)
C22 C21 C20 120.1(5)
C22 C21 C7 119.4(5)
C20 C21 C7 108.5(4)
C21 C22 C39 118.8(4)
C21 C22 C23 119.9(5)
C39 C22 C23 108.1(4)
C24 C23 C22 120.6(5)
C24 C23 C41 119.7(4)
C22 C23 C41 107.6(4)
C23 C24 C25 120.2(4)
C23 C24 C8 120.1(4)
C25 C24 C8 107.9(4)
C43 C25 C26 117.9(4)
C43 C25 C24 121.0(4)
C26 C25 C24 108.6(4)
C27 C26 C25 120.4(4)
C27 C26 C9 119.6(4)
C25 C26 C9 107.7(4)
C26 C27 C45 120.5(4)
C26 C27 C28 121.5(4)
C45 C27 C28 108.6(4)
C11 C28 C29 121.3(4)
C11 C28 C27 118.9(4)
C29 C28 C27 108.8(4)
C30 C29 C28 119.9(4)
C30 C29 C46 123.9(4)
C28 C29 C46 109.2(4)
C29 C30 C13 119.6(4)
C29 C30 C31 124.0(4)
C13 C30 C31 108.8(4)
O5 C31 C48 104.7(4)
O5 C31 C32 116.1(3)
C48 C31 C32 107.9(4)
O5 C31 C30 116.3(4)
C48 C31 C30 109.7(4)
C32 C31 C30 102.0(4)
C33 C32 C14 120.1(4)
C33 C32 C31 122.7(4)
C14 C32 C31 109.1(4)
C32 C33 C34 118.7(4)
C32 C33 C50 124.2(4)
C34 C33 C50 110.2(4)
C16 C34 C33 122.1(4)
C16 C34 C35 119.8(4)
C33 C34 C35 108.7(4)
C36 C35 C34 119.1(4)
C36 C35 C51 123.6(4)
C34 C35 C51 108.5(4)
C35 C36 C37 118.7(4)
C35 C36 C18 121.0(4)
C37 C36 C18 108.3(4)
C53 C37 C36 118.6(4)
C53 C37 C38 120.9(4)
C36 C37 C38 108.1(4)
C39 C38 C37 120.6(4)
C39 C38 C19 118.2(5)
C37 C38 C19 108.0(4)
C38 C39 C22 122.1(4)
C38 C39 C40 119.0(4)
C22 C39 C40 107.1(4)
C41 C40 C54 117.5(4)
C41 C40 C39 110.2(4)
C54 C40 C39 120.4(4)
C42 C41 C40 120.8(4)
C42 C41 C23 120.4(4)
C40 C41 C23 107.0(4)
C41 C42 C56 122.5(4)
C41 C42 C43 119.6(4)
C56 C42 C43 109.3(4)
C25 C43 C44 123.0(4)
C25 C43 C42 119.1(4)
C44 C43 C42 107.9(4)
C45 C44 C43 117.9(4)
C45 C44 C57 125.0(4)
C43 C44 C57 111.2(4)
C44 C45 C27 120.1(4)
C44 C45 C46 121.8(4)
C27 C45 C46 109.5(4)
O7 C46 C47 114.4(4)
O7 C46 C45 107.6(3)
C47 C46 C45 109.5(4)
O7 C46 C29 112.8(3)
C47 C46 C29 109.8(3)
C45 C46 C29 102.0(3)
C58 C47 C46 125.2(4)
C58 C47 C48 108.9(4)
C46 C47 C48 123.5(4)
C49 C48 C47 110.6(4)
C49 C48 C31 125.1(4)
C47 C48 C31 121.8(4)
C48 C49 C50 124.6(4)
C48 C49 C59 104.1(4)
C50 C49 C59 130.4(4)
O3 C50 C49 114.1(3)
O3 C50 C51 115.5(3)
C49 C50 C51 111.7(3)
O3 C50 C33 105.0(3)
C49 C50 C33 108.5(4)
C51 C50 C33 100.6(3)
C52 C51 C35 116.4(4)
C52 C51 C50 129.8(4)
C35 C51 C50 109.5(4)
C51 C52 C53 119.3(4)
C51 C52 C60 131.0(4)
C53 C52 C60 105.2(4)
C37 C53 C52 122.8(4)
C37 C53 C54 119.4(4)
C52 C53 C54 108.6(4)
C40 C54 C53 119.7(4)
C40 C54 C55 121.8(4)
C53 C54 C55 107.6(4)
C56 C55 C54 119.4(4)
C56 C55 C60 132.4(4)
C54 C55 C60 104.1(3)
C55 C56 C42 117.5(4)
C55 C56 C57 129.3(4)
C42 C56 C57 109.0(3)
O9 C57 C58 116.8(3)
O9 C57 C44 114.3(3)
C58 C57 C44 107.6(3)
O9 C57 C56 105.5(3)
C58 C57 C56 111.9(3)
C44 C57 C56 99.4(3)
C47 C58 C57 123.4(4)
C47 C58 C59 104.8(4)
C57 C58 C59 129.6(4)
O1 C59 O2 101.6(3)
O1 C59 C58 117.9(4)
O2 C59 C58 107.8(3)
O1 C59 C49 119.6(3)
O2 C59 C49 107.9(3)
C58 C59 C49 101.4(3)
O1 C60 O11 105.5(3)
O1 C60 C52 119.7(4)
O11 C60 C52 111.5(3)
O1 C60 C55 116.5(3)
O11 C60 C55 101.6(3)
C52 C60 C55 100.7(3)
O4 C61 C63 108.6(4)
O4 C61 C64 109.3(5)
C63 C61 C64 113.2(6)
O4 C61 C62 99.2(5)
C63 C61 C62 112.1(6)
C64 C61 C62 113.4(5)
C67 C65 C66 117.9(8)
C67 C65 O6 114.0(6)
C66 C65 O6 107.3(6)
C67 C65 C68 113.0(8)
C66 C65 C68 106.3(6)
O6 C65 C68 95.8(6)
O8 C69 C72 109.4(4)
O8 C69 C71 109.8(4)
C72 C69 C71 112.6(5)
O8 C69 C70 100.7(4)
C72 C69 C70 112.1(5)
C71 C69 C70 111.5(5)
O10 C73 C76 99.1(4)
O10 C73 C74 111.9(4)
C76 C73 C74 112.5(6)
O10 C73 C75 109.3(5)
C76 C73 C75 112.0(5)
C74 C73 C75 111.4(5)
O12 C77 C80 108.8(4)
O12 C77 C78 110.2(4)
C80 C77 C78 112.3(4)
O12 C77 C79 102.0(4)
C80 C77 C79 111.6(5)
C78 C77 C79 111.3(4)
C86 C81 C87 123.6
C86 C81 C82 126.0
C87 C81 C82 109.2
C83 C82 C81 96.2
C82 C83 C84 147.1
C85 C84 C83 106.1
C84 C85 C86 114.1
C81 C86 C85 129.5

loop_
_geom_bond_atom_site_label_1
_geom_bond_atom_site_label_2
_geom_bond_distance
O1 C60 1.377(5)
O1 C59 1.394(5)
O2 C59 1.422(5)
O3 C50 1.437(5)
O3 O4 1.467(4)
O4 C61 1.467(6)
O5 O6 1.365(5)
O5 C31 1.449(5)
O6 C65 1.482(7)
O7 C46 1.436(5)
O7 O8 1.482(4)
O8 C69 1.462(5)
O9 C57 1.423(5)
O9 O10 1.467(4)
O10 C73 1.460(6)
O11 C60 1.404(5)
O11 O12 1.478(4)
O12 C77 1.461(5)
C1 C6 1.378(6)
C1 C2 1.444(6)
C1 C10 1.472(6)
C2 C3 1.390(6)
C2 C12 1.449(6)
C3 C15 1.419(6)
C3 C4 1.444(6)
C4 C17 1.414(6)
C4 C5 1.415(6)
C5 C6 1.426(7)
C5 C20 1.450(6)
C6 C7 1.447(7)
C7 C8 1.389(6)
C7 C21 1.446(7)
C8 C9 1.424(6)
C8 C24 1.454(6)
C9 C10 1.364(6)
C9 C26 1.465(6)
C10 C11 1.459(6)
C11 C28 1.380(6)
C11 C12 1.452(6)
C12 C13 1.376(6)
C13 C30 1.438(6)
C13 C14 1.440(6)
C14 C15 1.391(6)
C14 C32 1.438(6)
C15 C16 1.437(6)
C16 C34 1.377(6)
C16 C17 1.463(6)
C17 C18 1.383(6)
C18 C19 1.439(6)
C18 C36 1.451(6)
C19 C20 1.387(6)
C19 C38 1.452(7)
C20 C21 1.440(6)
C21 C22 1.401(6)
C22 C39 1.436(6)
C22 C23 1.444(6)
C23 C24 1.363(6)
C23 C41 1.466(6)
C24 C25 1.440(6)
C25 C43 1.391(6)
C25 C26 1.418(6)
C26 C27 1.362(6)
C27 C45 1.451(6)
C27 C28 1.453(6)
C28 C29 1.427(6)
C29 C30 1.366(6)
C29 C46 1.547(6)
C30 C31 1.539(6)
C31 C48 1.498(6)
C31 C32 1.525(6)
C32 C33 1.367(6)
C33 C34 1.423(6)
C33 C50 1.537(6)
C34 C35 1.445(6)
C35 C36 1.382(6)
C35 C51 1.446(6)
C36 C37 1.425(6)
C37 C53 1.374(6)
C37 C38 1.446(6)
C38 C39 1.391(6)
C39 C40 1.442(6)
C40 C41 1.405(6)
C40 C54 1.410(6)
C41 C42 1.382(6)
C42 C56 1.450(6)
C42 C43 1.454(6)
C43 C44 1.421(6)
C44 C45 1.366(6)
C44 C57 1.551(5)
C45 C46 1.511(6)
C46 C47 1.471(6)
C47 C58 1.345(6)
C47 C48 1.486(6)
C48 C49 1.327(6)
C49 C50 1.497(6)
C49 C59 1.545(6)
C50 C51 1.529(6)
C51 C52 1.395(6)
C52 C53 1.432(6)
C52 C60 1.523(6)
C53 C54 1.453(6)
C54 C55 1.460(5)
C55 C56 1.375(5)
C55 C60 1.531(6)
C56 C57 1.555(5)
C57 C58 1.524(6)
C58 C59 1.543(6)
C61 C63 1.496(8)
C61 C64 1.509(7)
C61 C62 1.516(8)
C65 C67 1.418(10)
C65 C66 1.460(8)
C65 C68 1.562(10)
C69 C72 1.491(7)
C69 C71 1.497(7)
C69 C70 1.520(7)
C73 C76 1.499(7)
C73 C74 1.509(8)
C73 C75 1.513(7)
C77 C80 1.485(6)
C77 C78 1.488(7)
C77 C79 1.512(7)
C81 C86 1.2344
C81 C87 1.3705
C81 C82 1.4226
C82 C83 1.3167
C83 C84 1.4387
C84 C85 1.3310
C85 C86 1.4110

loop_
_geom_hbond_atom_site_label_D
_geom_hbond_atom_site_label_H
_geom_hbond_atom_site_label_A
_geom_hbond_distance_DH
_geom_hbond_distance_HA
_geom_hbond_distance_DA
_geom_hbond_angle_DHA
O2 HO2 O4 0.992(3) 2.232(3) 3.085(5) 143.40(18)
